data_7133155
loop_
_publ_author_name
'Sun, Chunzhao'
'Inokuma, Tsubasa'
'Tsuji, Daisuke'
'Yamaoka, Yousuke'
'Akagi, Reiko'
'Yamada, Ken-Ichi'

_publ_section_title
;
 Total synthesis of 1,4a-di-<i>epi-ent</i>-pancratistatin, exemplifying a
 stereodivergent approach to pancratistatin isomers.
;
_journal_issue 53
_journal_name_full 'Chemical communications (Cambridge, England)'
_journal_page_first 6757
_journal_page_last 6760
_journal_paper_doi 10.1039/d4cc02199a
_journal_volume 60
_journal_year 2024
_chemical_absolute_configuration syn
_chemical_formula_moiety 'C H2 Cl2, C50 H37 N O13'
_chemical_formula_sum 'C51 H39 Cl2 N O13'
_chemical_formula_weight 944.73
_space_group_crystal_system monoclinic
_space_group_IT_number 4
_space_group_name_Hall 'P 2yb'
_space_group_name_H-M_alt 'P 1 21 1'
_atom_sites_solution_hydrogens geom
_atom_sites_solution_primary dual
_audit_creation_date 2022-04-06
_audit_creation_method
;
Olex2 1.5
(compiled 2021.12.09 svn.r5202d8cf for OlexSys, GUI svn.r6439)
;
_audit_update_record
;
2024-03-27 deposited with the CCDC.	2024-06-06 downloaded from the CCDC.
;
_cell_angle_alpha 90
_cell_angle_beta 79.3630(10)
_cell_angle_gamma 90
_cell_formula_units_Z 2
_cell_length_a 10.82580(10)
_cell_length_b 13.1828(2)
_cell_length_c 15.3126(2)
_cell_measurement_reflns_used 43309
_cell_measurement_temperature 93
_cell_measurement_theta_max 71.7440
_cell_measurement_theta_min 2.9350
_cell_volume 2147.78(5)
_computing_cell_refinement 'CrysAlisPro 1.171.41.122a (Rigaku OD, 2021)'
_computing_data_collection 'CrysAlisPro 1.171.41.122a (Rigaku OD, 2021)'
_computing_data_reduction 'CrysAlisPro 1.171.41.122a (Rigaku OD, 2021)'
_computing_molecular_graphics 'Olex2 1.5 (Dolomanov et al., 2009)'
_computing_publication_material 'Olex2 1.5 (Dolomanov et al., 2009)'
_computing_structure_refinement 'SHELXL 2018/3 (Sheldrick, 2015)'
_computing_structure_solution 'SHELXT 2018/2 (Sheldrick, 2018)'
_diffrn_ambient_temperature 93.00
_diffrn_detector_area_resol_mean 5.8140
_diffrn_measured_fraction_theta_full 0.995
_diffrn_measured_fraction_theta_max 0.965
_diffrn_measurement_details
;
List of Runs (angles in degrees, time in seconds):

  # Type    Start    End  Width  t~exp~   \w     \q     \k     \f   Frames
#--------------------------------------------------------------------------
  1  \w    -84.00  94.00   0.50    0.64    --    5.00  31.00 174.32  356
  2  \w   -109.00  69.00   0.50    0.64    --  -20.00  40.00 171.25  356
  3  \w   -109.00  69.00   0.50    0.64    --  -20.00  40.00 171.25  356
  4  \w     35.00  61.00   0.50    0.64    --  -28.00  57.00  -7.96   52
  5  \w     35.00  61.00   0.50    0.64    --  -28.00  57.00 175.99   52
  6  \w     31.00  57.00   0.50    0.64    --  -32.00  54.00 134.65   52
  7  \w     28.00  57.00   0.50    0.64    --  -32.00  51.00  54.30   58
  8  \w     25.00  53.00   0.50    0.64    --  -36.00  49.00 174.12   56
  9  \w     26.00  53.00   0.50    0.64    --  -36.00  50.00  73.87   54
 10  \w      9.00  49.00   0.50    0.64    --  -40.00  45.00   4.07   80
 11  \w   -133.00  45.00   0.50    0.64    --  -44.00  43.00 174.95  356
 12  \w     19.00  45.00   0.50    0.64    --  -44.00  47.00 133.59   52
 13  \w   -136.00  43.00   0.50    0.64    --  -46.70   0.00   0.00  358
 14  \w   -136.00  43.00   0.50    0.64    --  -46.70  43.00 168.87  358
 15  \w      9.00  37.00   0.50    0.64    --  -52.00  45.00  -1.66   56
 16  \w   -145.00  33.00   0.50    0.64    --  -56.00  43.00 116.54  356
 17  \w   -145.00  33.00   0.50    0.64    --  -56.00  41.00  -8.05  356
 18  \w    -85.00  29.00   0.50    0.64    --  -60.00  39.00 178.76  228
 19  \w     -7.00  29.00   0.50    0.64    --  -60.00  42.00  82.20   72
 20  \w    -69.00 -43.00   0.50    0.64    --  -60.00  42.00  82.20   52
 21  \w     -1.00  25.00   0.50    0.64    --  -64.00  43.00 152.94   52
 22  \w    -61.00  25.00   0.50    0.64    --  -64.00  42.00   7.89  172
 23  \w   -152.00-127.00   0.50    0.64    --  -64.00  42.00   7.89   50
 24  \w     -1.00  25.00   0.50    0.64    --  -64.00  36.00 178.00   52
 25  \w    -14.00  21.00   0.50    0.64    --  -68.00  43.00  54.49   70
 26  \w    -11.00  21.00   0.50    0.64    --  -68.00  43.00  71.77   64
 27  \w    -11.00  15.00   0.50    0.64    --  -72.00  40.00 143.99   52
 28  \w     -9.00  17.00   0.50    0.64    --  -72.00  41.00 177.37   52
 29  \w     -8.00  17.00   0.50    0.64    --  -72.00  43.00  34.15   50
 30  \w   -158.00-133.00   0.50    0.64    --  -72.00  43.00  34.15   50
 31  \w    -27.00   8.00   0.50    2.57    --  -80.00  39.00 118.77   70
 32  \w    -27.00   5.00   0.50    2.57    --  -84.00  43.00  -7.58   64
 33  \w   -155.00-130.00   0.50    2.57    --  -84.00  43.00  -7.58   50
 34  \w    -24.00   4.00   0.50    2.57    --  -84.00  42.00  21.14   56
 35  \w   -155.00-129.00   0.50    2.57    --  -84.00  42.00  21.14   52
 36  \w    -21.00   5.00   0.50    2.57    --  -84.00  43.00 179.09   52
 37  \w    -27.00   5.00   0.50    2.57    --  -84.00  42.00 109.65   64
 38  \w    -92.00   1.00   0.50    2.57    --  -88.00  41.00  10.34  186
 39  \w   -167.00-119.00   0.50    2.57    --  -88.00  27.00 178.50   96
 40  \w    -84.00   1.00   0.50    2.57    --  -88.00  27.00 178.50  170
 41  \w    -47.00   1.00   0.50    2.57    --  -88.00  42.00  78.35   96
 42  \w    -25.00   1.00   0.50    2.57    --  -88.00  41.00 174.61   52
 43  \w   -129.00  -3.00   0.50    2.57    --  -92.00  43.00  41.21  252
 44  \w    -30.00  -4.00   0.50    2.57    --  -92.00  44.00 168.25   52
 45  \w    -98.00 -36.00   0.50    2.57    --  -97.40  55.00  -6.91  124
 46  \w   -187.00-159.00   0.50    2.57    --  -97.40  55.00  -6.91   56
 47  \w    -59.00  -8.00   0.50    2.57    --  -97.40   6.00 179.70  102
 48  \w    -61.00  -8.00   0.50    2.57    --  -97.40  40.00  60.00  106
 49  \w   -118.00 -67.00   0.50    2.57    --  -97.40  40.00  60.00  102
 50  \w   -144.00-119.00   0.50    2.57    --  -97.40   6.00 179.70   50
 51  \w   -187.00 -68.00   0.50    2.57    --  -97.40   0.00   0.00  238
 52  \w    -49.00 -15.00   0.50    2.57    --  -97.40  46.00 169.40   68
 53  \w   -145.00 -62.00   0.50    2.57    --  -97.40  46.00 169.40  166
 54  \w    -36.00  -8.00   0.50    2.57    --  -97.40  44.00  -8.29   56
 55  \w   -150.00 -14.00   0.50    2.57    --  -97.40  46.00 156.01  272
 56  \w    -58.00 -31.00   0.50    2.57    --  -97.40  53.00  -4.23   54
 57  \w    -89.00 -63.00   0.50    2.57    --  -97.40  60.00  96.37   52
 58  \w   -187.00-103.00   0.50    2.57    --  -97.40  44.00  -8.29  168
 59  \w   -187.00 -98.00   0.50    2.57    --  -97.40  60.00  96.37  178
 60  \w    -34.00  -8.00   0.50    2.57    --  -97.40  35.00  -8.97   52
 61  \w   -187.00-154.00   0.50    2.57    --  -97.40  35.00  -8.97   66
 62  \w   -187.00 -57.00   0.50    2.57    --  -97.40  60.00 178.15  260
 63  \w   -187.00 -79.00   0.50    2.57    --  -97.40  10.00   0.00  216
 64  \w   -187.00 -81.00   0.50    2.57    --  -97.40  60.00  -4.54  212
 65  \w   -109.00 -14.00   0.50    2.57    --  -97.40  46.00 108.49  190
 66  \w   -185.00-114.00   0.50    2.57    --  -97.40  46.00 108.49  142
;
_diffrn_measurement_device 'four-circle diffractometer'
_diffrn_measurement_device_type 'XtaLAB AFC11 (RCD3): quarter-chi single'
_diffrn_measurement_method '\w scans'
_diffrn_radiation_type CuK\a
_diffrn_radiation_wavelength 1.54184
_diffrn_reflns_av_R_equivalents 0.0881
_diffrn_reflns_av_unetI/netI 0.0340
_diffrn_reflns_Laue_measured_fraction_full 0.995
_diffrn_reflns_Laue_measured_fraction_max 0.965
_diffrn_reflns_limit_h_max 13
_diffrn_reflns_limit_h_min -13
_diffrn_reflns_limit_k_max 16
_diffrn_reflns_limit_k_min -14
_diffrn_reflns_limit_l_max 18
_diffrn_reflns_limit_l_min -18
_diffrn_reflns_number 55436
_diffrn_reflns_point_group_measured_fraction_full 0.967
_diffrn_reflns_point_group_measured_fraction_max 0.924
_diffrn_reflns_theta_full 67.684
_diffrn_reflns_theta_max 72.883
_diffrn_reflns_theta_min 2.936
_exptl_absorpt_coefficient_mu 1.976
_exptl_absorpt_correction_T_max 1.00000
_exptl_absorpt_correction_T_min 0.94011
_exptl_absorpt_correction_type multi-scan
_exptl_absorpt_process_details
;
CrysAlisPro 1.171.41.122a (Rigaku Oxford Diffraction, 2021)
Empirical absorption correction using spherical harmonics,
implemented in SCALE3 ABSPACK scaling algorithm.
;
_exptl_crystal_colour 'clear colourless'
_exptl_crystal_colour_lustre clear
_exptl_crystal_colour_primary colourless
_exptl_crystal_density_diffrn 1.461
_exptl_crystal_description needle
_exptl_crystal_F_000 980
_exptl_crystal_size_max 0.2
_exptl_crystal_size_mid 0.2
_exptl_crystal_size_min 0.1
_refine_diff_density_max 1.020
_refine_diff_density_min -1.118
_refine_diff_density_rms 0.120
_refine_ls_abs_structure_details
;
 Flack x determined using 3218 quotients [(I+)-(I-)]/[(I+)+(I-)]
 (Parsons, Flack and Wagner, Acta Cryst. B69 (2013) 249-259).
;
_refine_ls_abs_structure_Flack 0.086(10)
_refine_ls_extinction_method none
_refine_ls_goodness_of_fit_ref 1.063
_refine_ls_hydrogen_treatment constr
_refine_ls_matrix_type full
_refine_ls_number_parameters 605
_refine_ls_number_reflns 7908
_refine_ls_number_restraints 1
_refine_ls_restrained_S_all 1.063
_refine_ls_R_factor_all 0.0849
_refine_ls_R_factor_gt 0.0816
_refine_ls_shift/su_max 0.000
_refine_ls_shift/su_mean 0.000
_refine_ls_structure_factor_coef Fsqd
_refine_ls_weighting_details 'w=1/[\s^2^(Fo^2^)+(0.1646P)^2^+2.1976P] where P=(Fo^2^+2Fc^2^)/3'
_refine_ls_weighting_scheme calc
_refine_ls_wR_factor_gt 0.2214
_refine_ls_wR_factor_ref 0.2299
_reflns_Friedel_coverage 0.831
_reflns_Friedel_fraction_full 0.936
_reflns_Friedel_fraction_max 0.879
_reflns_number_gt 7597
_reflns_number_total 7908
_reflns_threshold_expression 'I > 2\s(I)'
_cod_data_source_file d4cc02199a3.cif
_cod_data_source_block 220324yy2_auto
_cod_depositor_comments 'Adding full bibliography for 7133154--7133155.cif.'
_cod_database_code 7133155
_shelx_shelxl_version_number 2018/3
_shelx_space_group_comment
;
The symmetry employed for this shelxl refinement is uniquely defined
by the following loop, which should always be used as a source of
symmetry information in preference to the above space-group names.
They are only intended as comments.
;
_shelx_estimated_absorpt_t_max 0.827
_shelx_estimated_absorpt_t_min 0.693
_olex2_refinement_description
;
1. Fixed Uiso
 At 1.2 times of:
  All C(H) groups, All C(H,H) groups
 At 1.5 times of:
  All C(H,H,H) groups
2.a Ternary CH refined with riding coordinates:
 C00P(H00P), C00Q(H00Q), C00R(H00R), C00S(H00S), C00T(H00T), C011(H011)
2.b Secondary CH2 refined with riding coordinates:
 C01F(H01H,H01I), C01V(H01W,H01X)
2.c Aromatic/amide H refined with riding coordinates:
 C00W(H00W), C00X(H00X), C010(H010), C014(H014), C015(H015), C016(H016),
 C017(H017), C018(H018), C019(H019), C01A(H01A), C01B(H01B), C01D(H01F),
 C01E(H01G), C01G(H01J), C01H(H01K), C01I(H01L), C01K(H01M), C01L(H01N),
 C01M(H01O), C01O(H01P), C01P(H01Q), C01Q(H01R), C01R(H01S), C01S(H01T),
 C01T(H01U), C01U(H01V)
2.d Idealised Me refined as rotating group:
 C01C(H01C,H01D,H01E)
;
_olex2_submission_special_instructions 'No special instructions were received'
_oxdiff_exptl_absorpt_empirical_details
;
Empirical correction (ABSPACK) includes:
- Absorption correction using spherical harmonics
- Frame scaling
;

loop_
_space_group_symop_operation_xyz
'x, y, z'
'-x, y+1/2, -z'

loop_
_atom_site_label
_atom_site_type_symbol
_atom_site_fract_x
_atom_site_fract_y
_atom_site_fract_z
_atom_site_U_iso_or_equiv
_atom_site_adp_type
_atom_site_occupancy
_atom_site_site_symmetry_order
_atom_site_calc_flag
_atom_site_refinement_flags_posn
_atom_site_refinement_flags_adp
_atom_site_refinement_flags_occupancy
_atom_site_disorder_assembly
_atom_site_disorder_group
Cl01 Cl -0.0844(3) 0.1152(3) 0.8723(2) 0.0919(10) Uani 1 1 d . . . . .
Cl00 Cl -0.1360(3) -0.0233(3) 0.7366(3) 0.0954(11) Uani 1 1 d . . . . .
O003 O 0.3482(4) 0.6316(3) 0.8579(2) 0.0270(8) Uani 1 1 d . . . . .
O004 O 0.3367(4) 0.6773(3) 0.6756(2) 0.0237(8) Uani 1 1 d . . . . .
O005 O 0.2000(4) 0.4601(3) 0.8751(2) 0.0278(9) Uani 1 1 d . . . . .
O006 O 0.3249(4) 0.3458(3) 0.7425(2) 0.0243(8) Uani 1 1 d . . . . .
O007 O 0.6204(4) 0.1827(3) 0.5518(3) 0.0276(9) Uani 1 1 d . . . . .
O008 O 0.4502(4) 0.7973(3) 0.7329(3) 0.0296(9) Uani 1 1 d . . . . .
O009 O 0.5569(4) 0.6292(3) 0.8575(3) 0.0298(9) Uani 1 1 d . . . . .
O00A O 0.4279(4) 0.2492(3) 0.4928(3) 0.0305(9) Uani 1 1 d . . . . .
O00B O 0.1110(4) 0.4116(4) 0.5630(3) 0.0313(9) Uani 1 1 d . . . . .
O00C O 0.8353(4) 0.2515(3) 0.6397(3) 0.0313(9) Uani 1 1 d . . . . .
O00D O 0.8370(4) 0.4086(4) 0.7053(3) 0.0359(10) Uani 1 1 d . . . . .
N00E N 0.3187(4) 0.3879(3) 0.5584(3) 0.0212(9) Uani 1 1 d . . . . .
O00F O 0.1614(6) 0.2369(4) 0.7633(5) 0.065(2) Uani 1 1 d . . . . .
C00G C 0.5399(5) 0.4449(4) 0.6279(3) 0.0228(11) Uani 1 1 d . . . . .
C00H C 0.2064(5) 0.3675(4) 0.5275(4) 0.0246(11) Uani 1 1 d . . . . .
C00I C 0.4270(5) 0.3235(4) 0.5425(3) 0.0230(11) Uani 1 1 d . . . . .
C00J C 0.5326(5) 0.3493(4) 0.5864(3) 0.0219(10) Uani 1 1 d . . . . .
C00K C 0.4553(6) 0.6634(5) 0.8850(3) 0.0296(13) Uani 1 1 d . . . . .
C00L C 0.3605(6) 0.1865(4) 0.7989(4) 0.0285(12) Uani 1 1 d . . . . .
C00M C 0.6297(5) 0.2751(4) 0.5891(3) 0.0245(11) Uani 1 1 d . . . . .
C00N C 0.7277(5) 0.3036(4) 0.6313(4) 0.0262(11) Uani 1 1 d . . . . .
C00O C 0.3022(5) 0.8506(4) 0.6455(3) 0.0240(11) Uani 1 1 d . . . . .
C00P C 0.2384(5) 0.5087(4) 0.7896(3) 0.0231(11) Uani 1 1 d . . . . .
H00P H 0.176639 0.562322 0.780454 0.028 Uiso 1 1 calc R U . . .
C00Q C 0.2470(5) 0.4265(4) 0.7179(3) 0.0214(10) Uani 1 1 d . . . . .
H00Q H 0.161153 0.399770 0.715554 0.026 Uiso 1 1 calc R U . . .
C00R C 0.4347(5) 0.5201(4) 0.6244(3) 0.0219(11) Uani 1 1 d . . . . .
H00R H 0.456205 0.556944 0.566511 0.026 Uiso 1 1 calc R U . . .
C00S C 0.4208(5) 0.6004(4) 0.6986(3) 0.0203(10) Uani 1 1 d . . . . .
H00S H 0.504580 0.631473 0.700243 0.024 Uiso 1 1 calc R U . . .
C00T C 0.3079(5) 0.4688(4) 0.6265(3) 0.0208(10) Uani 1 1 d . . . . .
H00T H 0.249613 0.521395 0.610103 0.025 Uiso 1 1 calc R U . . .
C00U C 0.7302(5) 0.3983(5) 0.6699(4) 0.0281(12) Uani 1 1 d . . . . .
C00V C 0.3710(5) 0.7751(4) 0.6894(4) 0.0257(11) Uani 1 1 d . . . . .
C00W C 0.6392(5) 0.4693(5) 0.6695(4) 0.0258(11) Uani 1 1 d . . . . .
H00W H 0.643593 0.533570 0.696886 0.031 Uiso 1 1 calc R U . . .
C00X C 0.4835(6) 0.2123(5) 0.7974(4) 0.0308(13) Uani 1 1 d . . . . .
H00X H 0.513119 0.277444 0.776726 0.037 Uiso 1 1 calc R U . . .
C00Y C 0.2695(6) 0.2560(5) 0.7672(4) 0.0326(13) Uani 1 1 d . . . . .
O00Z O 0.0016(5) 0.4996(5) 0.8747(4) 0.0566(15) Uani 1 1 d . . . . .
C010 C 0.1025(6) 0.2273(5) 0.4624(4) 0.0327(13) Uani 1 1 d . . . . .
H010 H 0.048185 0.220998 0.518436 0.039 Uiso 1 1 calc R U . . .
C011 C 0.3668(5) 0.5549(4) 0.7894(3) 0.0229(11) Uani 1 1 d . . . . .
H011 H 0.425124 0.501579 0.804484 0.027 Uiso 1 1 calc R U . . .
C012 C 0.1998(5) 0.2990(5) 0.4511(4) 0.0271(12) Uani 1 1 d . . . . .
C013 C 0.4266(7) 0.7452(5) 0.9541(4) 0.0345(14) Uani 1 1 d . . . . .
C014 C 0.2746(6) 0.3096(5) 0.3687(4) 0.0287(12) Uani 1 1 d . . . . .
H014 H 0.340618 0.358082 0.360277 0.034 Uiso 1 1 calc R U . . .
C015 C 0.0851(6) 0.1657(5) 0.3927(5) 0.0351(13) Uani 1 1 d . . . . .
H015 H 0.020876 0.115566 0.401092 0.042 Uiso 1 1 calc R U . . .
C016 C 0.1954(6) 0.8272(5) 0.6101(4) 0.0343(14) Uani 1 1 d . . . . .
H016 H 0.161207 0.760577 0.615190 0.041 Uiso 1 1 calc R U . . .
C017 C 0.2548(7) 0.2506(5) 0.2983(4) 0.0363(14) Uani 1 1 d . . . . .
H017 H 0.305283 0.260378 0.241213 0.044 Uiso 1 1 calc R U . . .
C018 C 0.5300(8) 0.7987(5) 0.9759(4) 0.0407(16) Uani 1 1 d . . . . .
H018 H 0.613124 0.780783 0.948452 0.049 Uiso 1 1 calc R U . . .
C019 C 0.3512(7) 0.9508(5) 0.6375(4) 0.0362(14) Uani 1 1 d . . . . .
H019 H 0.422731 0.967818 0.662219 0.043 Uiso 1 1 calc R U . . .
C01A C 0.5221(7) 0.0466(6) 0.8557(4) 0.0388(15) Uani 1 1 d . . . . .
H01A H 0.578413 -0.001438 0.873093 0.047 Uiso 1 1 calc R U . . .
C01B C 0.5647(6) 0.1441(5) 0.8259(4) 0.0368(14) Uani 1 1 d . . . . .
H01B H 0.649495 0.162903 0.825470 0.044 Uiso 1 1 calc R U . . .
C01C C 0.6854(6) 0.0995(5) 0.5831(4) 0.0323(13) Uani 1 1 d . . . . .
H01C H 0.774761 0.102855 0.556275 0.049 Uiso 1 1 calc R U . . .
H01D H 0.649979 0.035445 0.566465 0.049 Uiso 1 1 calc R U . . .
H01E H 0.675785 0.103296 0.647885 0.049 Uiso 1 1 calc R U . . .
C01D C 0.1623(7) 0.1776(5) 0.3100(4) 0.0364(15) Uani 1 1 d . . . . .
H01F H 0.151201 0.135431 0.261741 0.044 Uiso 1 1 calc R U . . .
C01E C 0.2936(9) 1.0233(5) 0.5933(5) 0.050(2) Uani 1 1 d . . . . .
H01G H 0.326656 1.090165 0.586318 0.060 Uiso 1 1 calc R U . . .
C01F C 0.8895(6) 0.3082(6) 0.7023(5) 0.0378(14) Uani 1 1 d . . . . .
H01H H 0.982038 0.311024 0.683729 0.045 Uiso 1 1 calc R U . . .
H01I H 0.869590 0.276035 0.761708 0.045 Uiso 1 1 calc R U . . .
C01G C 0.3159(7) 0.0898(5) 0.8297(5) 0.0400(15) Uani 1 1 d . . . . .
H01J H 0.230932 0.071234 0.830279 0.048 Uiso 1 1 calc R U . . .
C01H C 0.3081(8) 0.7669(6) 0.9960(4) 0.0434(16) Uani 1 1 d . . . . .
H01K H 0.238829 0.729102 0.983349 0.052 Uiso 1 1 calc R U . . .
C01I C 0.1264(8) 0.3147(6) 1.0068(5) 0.0449(17) Uani 1 1 d . . . . .
H01L H 0.202723 0.302815 0.966256 0.054 Uiso 1 1 calc R U . . .
C01J C 0.0778(6) 0.4567(6) 0.9087(5) 0.0368(14) Uani 1 1 d . . . . .
C01K C 0.5106(9) 0.8766(6) 1.0367(4) 0.048(2) Uani 1 1 d . . . . .
H01M H 0.579501 0.915101 1.049129 0.058 Uiso 1 1 calc R U . . .
C01L C 0.1406(8) 0.9024(7) 0.5675(5) 0.0498(19) Uani 1 1 d . . . . .
H01N H 0.067940 0.887054 0.543449 0.060 Uiso 1 1 calc R U . . .
C01M C 0.3899(9) 0.8980(6) 1.0793(5) 0.0501(19) Uani 1 1 d . . . . .
H01O H 0.376394 0.949150 1.123675 0.060 Uiso 1 1 calc R U . . .
C01N C 0.0506(7) 0.3909(7) 0.9910(5) 0.0462(17) Uani 1 1 d . . . . .
C01O C 0.2891(8) 0.8467(6) 1.0588(5) 0.0492(18) Uani 1 1 d . . . . .
H01P H 0.206204 0.864797 1.086699 0.059 Uiso 1 1 calc R U . . .
C01P C 0.3973(8) 0.0223(6) 0.8590(5) 0.0447(17) Uani 1 1 d . . . . .
H01Q H 0.366823 -0.041846 0.881809 0.054 Uiso 1 1 calc R U . . .
C01Q C 0.1881(9) 0.9980(6) 0.5593(5) 0.052(2) Uani 1 1 d . . . . .
H01R H 0.148093 1.048241 0.529784 0.063 Uiso 1 1 calc R U . . .
C01R C -0.0626(8) 0.4085(8) 1.0496(6) 0.053(2) Uani 1 1 d . . . . .
H01S H -0.117756 0.460712 1.037778 0.064 Uiso 1 1 calc R U . . .
C01S C 0.0951(10) 0.2534(8) 1.0812(6) 0.059(2) Uani 1 1 d . . . . .
H01T H 0.148461 0.199039 1.091127 0.071 Uiso 1 1 calc R U . . .
C01T C -0.0139(9) 0.2724(9) 1.1402(6) 0.062(2) Uani 1 1 d . . . . .
H01U H -0.035127 0.232339 1.192358 0.074 Uiso 1 1 calc R U . . .
C01U C -0.0932(8) 0.3497(9) 1.1240(6) 0.060(2) Uani 1 1 d . . . . .
H01V H -0.169143 0.362033 1.164828 0.072 Uiso 1 1 calc R U . . .
C01V C -0.0252(11) 0.0585(9) 0.7718(8) 0.075(3) Uani 1 1 d . . . . .
H01W H 0.050929 0.019244 0.777342 0.090 Uiso 1 1 calc R U . . .
H01X H -0.000291 0.111714 0.726358 0.090 Uiso 1 1 calc R U . . .

loop_
_atom_site_aniso_label
_atom_site_aniso_U_11
_atom_site_aniso_U_22
_atom_site_aniso_U_33
_atom_site_aniso_U_23
_atom_site_aniso_U_13
_atom_site_aniso_U_12
Cl01 0.123(2) 0.072(2) 0.0767(17) -0.0011(15) -0.0086(16) 0.0268(17)
Cl00 0.0812(17) 0.077(2) 0.137(3) 0.0086(19) -0.0423(18) -0.0116(15)
O003 0.045(2) 0.0195(19) 0.0157(17) -0.0047(15) -0.0027(15) -0.0053(16)
O004 0.039(2) 0.0116(17) 0.0207(17) 0.0014(14) -0.0058(14) -0.0028(15)
O005 0.042(2) 0.025(2) 0.0132(17) 0.0028(15) 0.0022(15) -0.0073(17)
O006 0.038(2) 0.0129(18) 0.0216(18) 0.0052(15) -0.0036(15) -0.0040(16)
O007 0.040(2) 0.018(2) 0.0268(19) -0.0060(16) -0.0109(16) 0.0062(16)
O008 0.038(2) 0.025(2) 0.029(2) -0.0033(16) -0.0124(16) -0.0047(17)
O009 0.046(2) 0.026(2) 0.0186(17) 0.0036(16) -0.0083(16) -0.0007(18)
O00A 0.045(2) 0.018(2) 0.030(2) -0.0089(16) -0.0131(17) 0.0033(16)
O00B 0.036(2) 0.035(2) 0.0230(19) -0.0050(17) -0.0060(16) 0.0021(18)
O00C 0.0274(19) 0.030(2) 0.038(2) -0.0052(18) -0.0102(16) -0.0001(16)
O00D 0.034(2) 0.036(3) 0.041(2) -0.008(2) -0.0137(18) -0.0059(18)
N00E 0.036(2) 0.013(2) 0.0142(19) -0.0034(16) -0.0031(16) -0.0005(18)
O00F 0.057(3) 0.034(3) 0.119(5) 0.034(3) -0.055(3) -0.022(2)
C00G 0.034(3) 0.016(3) 0.017(2) -0.0003(19) 0.0000(19) -0.002(2)
C00H 0.035(3) 0.017(3) 0.023(3) 0.001(2) -0.007(2) -0.001(2)
C00I 0.038(3) 0.014(3) 0.016(2) 0.0021(19) -0.003(2) -0.001(2)
C00J 0.031(3) 0.014(2) 0.019(2) -0.0006(19) -0.0009(19) -0.003(2)
C00K 0.058(4) 0.020(3) 0.012(2) 0.003(2) -0.009(2) -0.014(3)
C00L 0.049(3) 0.014(3) 0.023(3) 0.002(2) -0.008(2) 0.001(2)
C00M 0.036(3) 0.019(3) 0.017(2) -0.003(2) -0.0002(19) -0.002(2)
C00N 0.029(3) 0.021(3) 0.028(3) -0.005(2) -0.003(2) 0.000(2)
C00O 0.038(3) 0.014(3) 0.018(2) -0.0010(19) 0.000(2) 0.003(2)
C00P 0.040(3) 0.016(3) 0.011(2) 0.0015(19) 0.0000(19) -0.002(2)
C00Q 0.035(3) 0.013(2) 0.015(2) 0.0040(18) -0.0031(19) -0.001(2)
C00R 0.036(3) 0.015(3) 0.014(2) -0.0025(19) -0.0030(19) -0.002(2)
C00S 0.037(3) 0.015(2) 0.010(2) 0.0008(18) -0.0062(18) -0.003(2)
C00T 0.037(3) 0.011(2) 0.014(2) -0.0006(18) -0.0035(19) -0.001(2)
C00U 0.034(3) 0.027(3) 0.022(3) 0.000(2) -0.001(2) -0.006(2)
C00V 0.036(3) 0.017(3) 0.019(2) 0.000(2) 0.007(2) -0.003(2)
C00W 0.035(3) 0.022(3) 0.020(2) -0.006(2) -0.004(2) -0.006(2)
C00X 0.042(3) 0.028(3) 0.021(3) 0.006(2) -0.003(2) -0.003(2)
C00Y 0.048(3) 0.019(3) 0.033(3) 0.004(2) -0.013(2) -0.009(2)
O00Z 0.045(3) 0.070(4) 0.054(3) 0.021(3) -0.006(2) -0.001(3)
C010 0.041(3) 0.023(3) 0.035(3) -0.003(2) -0.008(2) -0.005(3)
C011 0.039(3) 0.018(3) 0.011(2) -0.0018(19) -0.0045(19) -0.004(2)
C012 0.034(3) 0.022(3) 0.027(3) -0.003(2) -0.011(2) 0.006(2)
C013 0.069(4) 0.019(3) 0.016(2) -0.001(2) -0.010(3) -0.011(3)
C014 0.040(3) 0.029(3) 0.019(2) -0.005(2) -0.010(2) 0.004(2)
C015 0.045(3) 0.025(3) 0.040(3) -0.007(3) -0.019(3) 0.003(3)
C016 0.047(3) 0.029(3) 0.027(3) -0.002(2) -0.006(2) 0.011(3)
C017 0.051(4) 0.037(4) 0.022(3) -0.011(2) -0.009(2) 0.015(3)
C018 0.071(4) 0.028(3) 0.024(3) -0.001(3) -0.009(3) -0.013(3)
C019 0.054(4) 0.022(3) 0.031(3) 0.008(2) -0.002(3) 0.000(3)
C01A 0.054(4) 0.027(3) 0.036(3) 0.004(3) -0.011(3) 0.007(3)
C01B 0.041(3) 0.033(4) 0.034(3) 0.011(3) 0.000(2) 0.004(3)
C01C 0.051(3) 0.020(3) 0.028(3) -0.004(2) -0.013(2) 0.013(3)
C01D 0.053(4) 0.032(3) 0.031(3) -0.010(3) -0.023(3) 0.013(3)
C01E 0.086(6) 0.018(3) 0.038(4) 0.012(3) 0.010(4) 0.009(3)
C01F 0.035(3) 0.040(4) 0.040(3) -0.006(3) -0.013(3) -0.001(3)
C01G 0.048(4) 0.025(3) 0.051(4) 0.014(3) -0.020(3) -0.009(3)
C01H 0.069(4) 0.032(4) 0.027(3) -0.009(3) -0.002(3) -0.010(3)
C01I 0.056(4) 0.045(4) 0.032(3) 0.010(3) -0.002(3) -0.002(3)
C01J 0.033(3) 0.042(4) 0.036(3) 0.007(3) -0.008(2) 0.002(3)
C01K 0.096(6) 0.030(4) 0.022(3) 0.001(3) -0.019(3) -0.016(4)
C01L 0.063(5) 0.050(5) 0.041(4) -0.015(3) -0.022(3) 0.025(4)
C01M 0.091(6) 0.029(4) 0.030(3) -0.009(3) -0.010(4) -0.007(4)
C01N 0.044(4) 0.049(4) 0.040(4) 0.000(3) 0.007(3) -0.011(3)
C01O 0.074(5) 0.039(4) 0.031(3) -0.016(3) -0.001(3) 0.001(4)
C01P 0.067(5) 0.026(4) 0.046(4) 0.012(3) -0.022(3) -0.008(3)
C01Q 0.089(6) 0.033(4) 0.035(4) -0.001(3) -0.014(4) 0.022(4)
C01R 0.046(4) 0.065(6) 0.046(4) 0.010(4) 0.001(3) -0.002(4)
C01S 0.081(6) 0.054(5) 0.042(4) 0.012(4) -0.011(4) -0.005(4)
C01T 0.063(5) 0.074(6) 0.046(4) 0.029(4) -0.006(4) -0.014(5)
C01U 0.049(4) 0.086(7) 0.043(4) 0.016(4) 0.000(3) -0.012(4)
C01V 0.072(6) 0.060(6) 0.091(8) -0.014(6) -0.010(5) 0.004(5)

loop_
_atom_type_symbol
_atom_type_description
_atom_type_scat_dispersion_real
_atom_type_scat_dispersion_imag
_atom_type_scat_source
C C 0.0181 0.0091 'International Tables Vol C Tables 4.2.6.8 and 6.1.1.4'
H H 0.0000 0.0000 'International Tables Vol C Tables 4.2.6.8 and 6.1.1.4'
Cl Cl 0.3639 0.7018 'International Tables Vol C Tables 4.2.6.8 and 6.1.1.4'
N N 0.0311 0.0180 'International Tables Vol C Tables 4.2.6.8 and 6.1.1.4'
O O 0.0492 0.0322 'International Tables Vol C Tables 4.2.6.8 and 6.1.1.4'

loop_
_geom_angle_atom_site_label_1
_geom_angle_atom_site_label_2
_geom_angle_atom_site_label_3
_geom_angle
_geom_angle_site_symmetry_1
_geom_angle_site_symmetry_3
_geom_angle_publ_flag
C00K O003 C011 115.0(4) . . ?
C00V O004 C00S 114.9(4) . . ?
C01J O005 C00P 117.6(5) . . ?
C00Y O006 C00Q 117.8(5) . . ?
C00M O007 C01C 117.8(4) . . ?
C00N O00C C01F 105.2(5) . . ?
C00U O00D C01F 104.7(5) . . ?
C00H N00E C00I 124.1(4) . . ?
C00H N00E C00T 114.3(4) . . ?
C00I N00E C00T 120.2(4) . . ?
C00J C00G C00R 117.4(5) . . ?
C00W C00G C00J 121.6(5) . . ?
C00W C00G C00R 121.0(5) . . ?
O00B C00H N00E 118.1(5) . . ?
O00B C00H C012 118.6(5) . . ?
N00E C00H C012 123.2(5) . . ?
O00A C00I N00E 119.1(5) . . ?
O00A C00I C00J 123.0(5) . . ?
N00E C00I C00J 117.9(4) . . ?
C00G C00J C00I 121.4(5) . . ?
C00G C00J C00M 119.2(5) . . ?
C00M C00J C00I 119.3(5) . . ?
O003 C00K C013 110.9(6) . . ?
O009 C00K O003 123.7(5) . . ?
O009 C00K C013 125.3(6) . . ?
C00X C00L C00Y 122.8(5) . . ?
C00X C00L C01G 120.0(6) . . ?
C01G C00L C00Y 117.2(6) . . ?
O007 C00M C00J 119.0(5) . . ?
O007 C00M C00N 124.1(5) . . ?
C00N C00M C00J 116.9(5) . . ?
O00C C00N C00M 129.7(5) . . ?
O00C C00N C00U 109.0(5) . . ?
C00U C00N C00M 121.2(5) . . ?
C016 C00O C00V 123.4(5) . . ?
C016 C00O C019 119.6(6) . . ?
C019 C00O C00V 117.0(5) . . ?
O005 C00P H00P 110.6 . . ?
O005 C00P C00Q 107.7(4) . . ?
O005 C00P C011 106.8(4) . . ?
C00Q C00P H00P 110.6 . . ?
C011 C00P H00P 110.6 . . ?
C011 C00P C00Q 110.4(4) . . ?
O006 C00Q C00P 107.1(4) . . ?
O006 C00Q H00Q 109.9 . . ?
O006 C00Q C00T 109.3(4) . . ?
C00P C00Q H00Q 109.9 . . ?
C00P C00Q C00T 110.7(4) . . ?
C00T C00Q H00Q 109.9 . . ?
C00G C00R H00R 107.2 . . ?
C00G C00R C00S 113.3(4) . . ?
C00G C00R C00T 112.8(4) . . ?
C00S C00R H00R 107.2 . . ?
C00T C00R H00R 107.2 . . ?
C00T C00R C00S 108.9(4) . . ?
O004 C00S C00R 106.4(4) . . ?
O004 C00S H00S 109.5 . . ?
O004 C00S C011 110.1(4) . . ?
C00R C00S H00S 109.5 . . ?
C011 C00S C00R 111.7(4) . . ?
C011 C00S H00S 109.5 . . ?
N00E C00T C00Q 110.1(4) . . ?
N00E C00T C00R 110.5(4) . . ?
N00E C00T H00T 107.2 . . ?
C00Q C00T H00T 107.2 . . ?
C00R C00T C00Q 114.4(4) . . ?
C00R C00T H00T 107.2 . . ?
O00D C00U C00N 110.1(5) . . ?
C00W C00U O00D 126.7(6) . . ?
C00W C00U C00N 123.2(5) . . ?
O004 C00V C00O 112.9(5) . . ?
O008 C00V O004 123.5(6) . . ?
O008 C00V C00O 123.6(5) . . ?
C00G C00W H00W 121.1 . . ?
C00U C00W C00G 117.8(5) . . ?
C00U C00W H00W 121.1 . . ?
C00L C00X H00X 119.8 . . ?
C00L C00X C01B 120.4(6) . . ?
C01B C00X H00X 119.8 . . ?
O006 C00Y C00L 110.1(5) . . ?
O00F C00Y O006 123.6(6) . . ?
O00F C00Y C00L 126.3(6) . . ?
C012 C010 H010 119.7 . . ?
C015 C010 H010 119.7 . . ?
C015 C010 C012 120.5(6) . . ?
O003 C011 C00P 105.9(4) . . ?
O003 C011 C00S 111.4(4) . . ?
O003 C011 H011 109.5 . . ?
C00P C011 C00S 110.8(4) . . ?
C00P C011 H011 109.5 . . ?
C00S C011 H011 109.5 . . ?
C010 C012 C00H 117.1(5) . . ?
C014 C012 C00H 123.6(6) . . ?
C014 C012 C010 118.9(6) . . ?
C018 C013 C00K 117.0(6) . . ?
C01H C013 C00K 122.7(6) . . ?
C01H C013 C018 120.3(6) . . ?
C012 C014 H014 119.6 . . ?
C012 C014 C017 120.7(6) . . ?
C017 C014 H014 119.6 . . ?
C010 C015 H015 120.3 . . ?
C010 C015 C01D 119.4(6) . . ?
C01D C015 H015 120.3 . . ?
C00O C016 H016 120.6 . . ?
C01L C016 C00O 118.8(7) . . ?
C01L C016 H016 120.6 . . ?
C014 C017 H017 119.8 . . ?
C01D C017 C014 120.4(6) . . ?
C01D C017 H017 119.8 . . ?
C013 C018 H018 119.9 . . ?
C01K C018 C013 120.2(8) . . ?
C01K C018 H018 119.9 . . ?
C00O C019 H019 120.3 . . ?
C01E C019 C00O 119.3(7) . . ?
C01E C019 H019 120.3 . . ?
C01B C01A H01A 120.6 . . ?
C01P C01A H01A 120.6 . . ?
C01P C01A C01B 118.8(6) . . ?
C00X C01B C01A 120.4(6) . . ?
C00X C01B H01B 119.8 . . ?
C01A C01B H01B 119.8 . . ?
O007 C01C H01C 109.5 . . ?
O007 C01C H01D 109.5 . . ?
O007 C01C H01E 109.5 . . ?
H01C C01C H01D 109.5 . . ?
H01C C01C H01E 109.5 . . ?
H01D C01C H01E 109.5 . . ?
C015 C01D H01F 120.0 . . ?
C017 C01D C015 119.9(6) . . ?
C017 C01D H01F 120.0 . . ?
C019 C01E H01G 120.1 . . ?
C01Q C01E C019 119.7(7) . . ?
C01Q C01E H01G 120.1 . . ?
O00C C01F O00D 107.1(5) . . ?
O00C C01F H01H 110.3 . . ?
O00C C01F H01I 110.3 . . ?
O00D C01F H01H 110.3 . . ?
O00D C01F H01I 110.3 . . ?
H01H C01F H01I 108.6 . . ?
C00L C01G H01J 120.3 . . ?
C01P C01G C00L 119.3(6) . . ?
C01P C01G H01J 120.3 . . ?
C013 C01H H01K 120.5 . . ?
C013 C01H C01O 119.1(7) . . ?
C01O C01H H01K 120.5 . . ?
C01N C01I H01L 119.4 . . ?
C01N C01I C01S 121.2(8) . . ?
C01S C01I H01L 119.4 . . ?
O005 C01J C01N 111.6(5) . . ?
O00Z C01J O005 122.2(6) . . ?
O00Z C01J C01N 126.2(6) . . ?
C018 C01K H01M 120.5 . . ?
C018 C01K C01M 119.1(8) . . ?
C01M C01K H01M 120.5 . . ?
C016 C01L H01N 119.2 . . ?
C01Q C01L C016 121.5(8) . . ?
C01Q C01L H01N 119.2 . . ?
C01K C01M H01O 119.4 . . ?
C01O C01M C01K 121.2(7) . . ?
C01O C01M H01O 119.4 . . ?
C01I C01N C01J 123.1(6) . . ?
C01I C01N C01R 120.0(7) . . ?
C01R C01N C01J 116.9(8) . . ?
C01H C01O H01P 120.0 . . ?
C01M C01O C01H 120.0(8) . . ?
C01M C01O H01P 120.0 . . ?
C01A C01P C01G 121.1(6) . . ?
C01A C01P H01Q 119.5 . . ?
C01G C01P H01Q 119.5 . . ?
C01E C01Q H01R 119.5 . . ?
C01L C01Q C01E 121.0(7) . . ?
C01L C01Q H01R 119.5 . . ?
C01N C01R H01S 120.3 . . ?
C01U C01R C01N 119.3(9) . . ?
C01U C01R H01S 120.3 . . ?
C01I C01S H01T 120.5 . . ?
C01T C01S C01I 119.0(9) . . ?
C01T C01S H01T 120.5 . . ?
C01S C01T H01U 119.9 . . ?
C01S C01T C01U 120.3(8) . . ?
C01U C01T H01U 119.9 . . ?
C01R C01U C01T 120.2(8) . . ?
C01R C01U H01V 119.9 . . ?
C01T C01U H01V 119.9 . . ?
Cl01 C01V Cl00 112.0(7) . . ?
Cl01 C01V H01W 109.2 . . ?
Cl01 C01V H01X 109.2 . . ?
Cl00 C01V H01W 109.2 . . ?
Cl00 C01V H01X 109.2 . . ?
H01W C01V H01X 107.9 . . ?

loop_
_geom_bond_atom_site_label_1
_geom_bond_atom_site_label_2
_geom_bond_distance
_geom_bond_site_symmetry_2
_geom_bond_publ_flag
Cl01 C01V 1.724(12) . ?
Cl00 C01V 1.770(12) . ?
O003 C00K 1.368(8) . ?
O003 C011 1.444(6) . ?
O004 C00S 1.448(7) . ?
O004 C00V 1.369(7) . ?
O005 C00P 1.448(6) . ?
O005 C01J 1.330(8) . ?
O006 C00Q 1.450(7) . ?
O006 C00Y 1.350(7) . ?
O007 C00M 1.358(7) . ?
O007 C01C 1.432(7) . ?
O008 C00V 1.214(8) . ?
O009 C00K 1.192(8) . ?
O00A C00I 1.240(7) . ?
O00B C00H 1.222(7) . ?
O00C C00N 1.378(7) . ?
O00C C01F 1.425(8) . ?
O00D C00U 1.372(7) . ?
O00D C01F 1.439(9) . ?
N00E C00H 1.410(7) . ?
N00E C00I 1.430(7) . ?
N00E C00T 1.481(6) . ?
O00F C00Y 1.209(9) . ?
C00G C00J 1.420(8) . ?
C00G C00R 1.517(8) . ?
C00G C00W 1.386(8) . ?
C00H C012 1.490(8) . ?
C00I C00J 1.469(8) . ?
C00J C00M 1.442(8) . ?
C00K C013 1.502(8) . ?
C00L C00X 1.370(9) . ?
C00L C00Y 1.490(9) . ?
C00L C01G 1.414(9) . ?
C00M C00N 1.391(8) . ?
C00N C00U 1.383(8) . ?
C00O C00V 1.478(8) . ?
C00O C016 1.399(9) . ?
C00O C019 1.420(9) . ?
C00P H00P 1.0000 . ?
C00P C00Q 1.535(7) . ?
C00P C011 1.517(8) . ?
C00Q H00Q 1.0000 . ?
C00Q C00T 1.538(6) . ?
C00R H00R 1.0000 . ?
C00R C00S 1.540(7) . ?
C00R C00T 1.525(8) . ?
C00S H00S 1.0000 . ?
C00S C011 1.528(6) . ?
C00T H00T 1.0000 . ?
C00U C00W 1.361(9) . ?
C00W H00W 0.9500 . ?
C00X H00X 0.9500 . ?
C00X C01B 1.384(9) . ?
O00Z C01J 1.196(9) . ?
C010 H010 0.9500 . ?
C010 C012 1.402(9) . ?
C010 C015 1.383(9) . ?
C011 H011 1.0000 . ?
C012 C014 1.375(8) . ?
C013 C018 1.414(10) . ?
C013 C01H 1.354(11) . ?
C014 H014 0.9500 . ?
C014 C017 1.379(9) . ?
C015 H015 0.9500 . ?
C015 C01D 1.391(10) . ?
C016 H016 0.9500 . ?
C016 C01L 1.380(10) . ?
C017 H017 0.9500 . ?
C017 C01D 1.376(11) . ?
C018 H018 0.9500 . ?
C018 C01K 1.376(10) . ?
C019 H019 0.9500 . ?
C019 C01E 1.384(10) . ?
C01A H01A 0.9500 . ?
C01A C01B 1.412(10) . ?
C01A C01P 1.380(11) . ?
C01B H01B 0.9500 . ?
C01C H01C 0.9800 . ?
C01C H01D 0.9800 . ?
C01C H01E 0.9800 . ?
C01D H01F 0.9500 . ?
C01E H01G 0.9500 . ?
C01E C01Q 1.381(14) . ?
C01F H01H 0.9900 . ?
C01F H01I 0.9900 . ?
C01G H01J 0.9500 . ?
C01G C01P 1.385(10) . ?
C01H H01K 0.9500 . ?
C01H C01O 1.414(10) . ?
C01I H01L 0.9500 . ?
C01I C01N 1.347(12) . ?
C01I C01S 1.387(11) . ?
C01J C01N 1.513(10) . ?
C01K H01M 0.9500 . ?
C01K C01M 1.378(13) . ?
C01L H01N 0.9500 . ?
C01L C01Q 1.358(14) . ?
C01M H01O 0.9500 . ?
C01M C01O 1.368(12) . ?
C01N C01R 1.399(11) . ?
C01O H01P 0.9500 . ?
C01P H01Q 0.9500 . ?
C01Q H01R 0.9500 . ?
C01R H01S 0.9500 . ?
C01R C01U 1.368(12) . ?
C01S H01T 0.9500 . ?
C01S C01T 1.370(14) . ?
C01T H01U 0.9500 . ?
C01T C01U 1.384(14) . ?
C01U H01V 0.9500 . ?
C01V H01W 0.9900 . ?
C01V H01X 0.9900 . ?

loop_
_geom_torsion_atom_site_label_1
_geom_torsion_atom_site_label_2
_geom_torsion_atom_site_label_3
_geom_torsion_atom_site_label_4
_geom_torsion
_geom_torsion_site_symmetry_1
_geom_torsion_site_symmetry_2
_geom_torsion_site_symmetry_3
_geom_torsion_site_symmetry_4
_geom_torsion_publ_flag
O003 C00K C013 C018 -168.3(5) . . . . ?
O003 C00K C013 C01H 13.1(8) . . . . ?
O004 C00S C011 O003 -59.1(5) . . . . ?
O004 C00S C011 C00P 58.5(6) . . . . ?
O005 C00P C00Q O006 -51.6(5) . . . . ?
O005 C00P C00Q C00T -170.7(4) . . . . ?
O005 C00P C011 O003 -64.0(5) . . . . ?
O005 C00P C011 C00S 175.1(4) . . . . ?
O005 C01J C01N C01I -25.6(10) . . . . ?
O005 C01J C01N C01R 157.9(7) . . . . ?
O006 C00Q C00T N00E 60.7(5) . . . . ?
O006 C00Q C00T C00R -64.4(6) . . . . ?
O007 C00M C00N O00C 4.6(9) . . . . ?
O007 C00M C00N C00U -178.5(5) . . . . ?
O009 C00K C013 C018 12.4(9) . . . . ?
O009 C00K C013 C01H -166.2(6) . . . . ?
O00A C00I C00J C00G 167.0(5) . . . . ?
O00A C00I C00J C00M -14.4(8) . . . . ?
O00B C00H C012 C010 -49.6(8) . . . . ?
O00B C00H C012 C014 123.3(6) . . . . ?
O00C C00N C00U O00D -1.2(6) . . . . ?
O00C C00N C00U C00W 177.5(5) . . . . ?
O00D C00U C00W C00G 178.2(5) . . . . ?
N00E C00H C012 C010 133.5(6) . . . . ?
N00E C00H C012 C014 -53.6(8) . . . . ?
N00E C00I C00J C00G -12.9(7) . . . . ?
N00E C00I C00J C00M 165.7(4) . . . . ?
C00G C00J C00M O007 178.0(5) . . . . ?
C00G C00J C00M C00N -1.5(7) . . . . ?
C00G C00R C00S O004 168.3(4) . . . . ?
C00G C00R C00S C011 -71.4(6) . . . . ?
C00G C00R C00T N00E -50.9(6) . . . . ?
C00G C00R C00T C00Q 74.1(6) . . . . ?
C00H N00E C00I O00A 6.1(8) . . . . ?
C00H N00E C00I C00J -174.0(5) . . . . ?
C00H N00E C00T C00Q 79.4(5) . . . . ?
C00H N00E C00T C00R -153.2(4) . . . . ?
C00H C012 C014 C017 -173.0(6) . . . . ?
C00I N00E C00H O00B 161.4(5) . . . . ?
C00I N00E C00H C012 -21.7(8) . . . . ?
C00I N00E C00T C00Q -87.7(6) . . . . ?
C00I N00E C00T C00R 39.7(6) . . . . ?
C00I C00J C00M O007 -0.7(7) . . . . ?
C00I C00J C00M C00N 179.9(5) . . . . ?
C00J C00G C00R C00S 157.3(4) . . . . ?
C00J C00G C00R C00T 33.0(6) . . . . ?
C00J C00G C00W C00U -0.3(8) . . . . ?
C00J C00M C00N O00C -176.0(5) . . . . ?
C00J C00M C00N C00U 0.9(8) . . . . ?
C00K O003 C011 C00P 163.2(4) . . . . ?
C00K O003 C011 C00S -76.2(6) . . . . ?
C00K C013 C018 C01K 178.1(6) . . . . ?
C00K C013 C01H C01O -178.6(6) . . . . ?
C00L C00X C01B C01A 0.9(10) . . . . ?
C00L C01G C01P C01A -2.3(12) . . . . ?
C00M C00N C00U O00D -178.8(5) . . . . ?
C00M C00N C00U C00W -0.1(9) . . . . ?
C00N O00C C01F O00D -19.7(6) . . . . ?
C00N C00U C00W C00G -0.3(8) . . . . ?
C00O C016 C01L C01Q 0.1(11) . . . . ?
C00O C019 C01E C01Q 1.4(10) . . . . ?
C00P O005 C01J O00Z -6.6(10) . . . . ?
C00P O005 C01J C01N 171.7(5) . . . . ?
C00P C00Q C00T N00E 178.4(4) . . . . ?
C00P C00Q C00T C00R 53.3(6) . . . . ?
C00Q O006 C00Y O00F 6.0(10) . . . . ?
C00Q O006 C00Y C00L -174.2(4) . . . . ?
C00Q C00P C011 O003 179.3(4) . . . . ?
C00Q C00P C011 C00S 58.3(6) . . . . ?
C00R C00G C00J C00I -0.6(7) . . . . ?
C00R C00G C00J C00M -179.2(4) . . . . ?
C00R C00G C00W C00U -179.9(5) . . . . ?
C00R C00S C011 O003 -177.1(4) . . . . ?
C00R C00S C011 C00P -59.5(6) . . . . ?
C00S O004 C00V O008 -13.8(7) . . . . ?
C00S O004 C00V C00O 165.9(4) . . . . ?
C00S C00R C00T N00E -177.6(4) . . . . ?
C00S C00R C00T C00Q -52.6(6) . . . . ?
C00T N00E C00H O00B -5.2(7) . . . . ?
C00T N00E C00H C012 171.8(5) . . . . ?
C00T N00E C00I O00A 171.9(5) . . . . ?
C00T N00E C00I C00J -8.2(7) . . . . ?
C00T C00R C00S O004 -65.2(5) . . . . ?
C00T C00R C00S C011 55.0(6) . . . . ?
C00U O00D C01F O00C 18.9(6) . . . . ?
C00V O004 C00S C00R -138.3(4) . . . . ?
C00V O004 C00S C011 100.4(5) . . . . ?
C00V C00O C016 C01L -177.7(6) . . . . ?
C00V C00O C019 C01E 177.0(6) . . . . ?
C00W C00G C00J C00I 179.8(5) . . . . ?
C00W C00G C00J C00M 1.2(7) . . . . ?
C00W C00G C00R C00S -23.1(7) . . . . ?
C00W C00G C00R C00T -147.4(5) . . . . ?
C00X C00L C00Y O006 -3.0(8) . . . . ?
C00X C00L C00Y O00F 176.9(8) . . . . ?
C00X C00L C01G C01P 0.6(10) . . . . ?
C00Y O006 C00Q C00P 112.1(5) . . . . ?
C00Y O006 C00Q C00T -128.0(5) . . . . ?
C00Y C00L C00X C01B -178.6(6) . . . . ?
C00Y C00L C01G C01P 179.4(7) . . . . ?
O00Z C01J C01N C01I 152.7(9) . . . . ?
O00Z C01J C01N C01R -23.9(13) . . . . ?
C010 C012 C014 C017 -0.2(9) . . . . ?
C010 C015 C01D C017 -0.2(10) . . . . ?
C011 O003 C00K O009 -2.5(7) . . . . ?
C011 O003 C00K C013 178.2(4) . . . . ?
C011 C00P C00Q O006 64.6(5) . . . . ?
C011 C00P C00Q C00T -54.5(6) . . . . ?
C012 C010 C015 C01D -2.2(10) . . . . ?
C012 C014 C017 C01D -2.2(10) . . . . ?
C013 C018 C01K C01M 3.4(10) . . . . ?
C013 C01H C01O C01M -2.8(12) . . . . ?
C014 C017 C01D C015 2.4(10) . . . . ?
C015 C010 C012 C00H 175.6(6) . . . . ?
C015 C010 C012 C014 2.4(9) . . . . ?
C016 C00O C00V O004 12.9(7) . . . . ?
C016 C00O C00V O008 -167.4(5) . . . . ?
C016 C00O C019 C01E -1.1(9) . . . . ?
C016 C01L C01Q C01E 0.1(12) . . . . ?
C018 C013 C01H C01O 2.8(11) . . . . ?
C018 C01K C01M C01O -3.4(12) . . . . ?
C019 C00O C00V O004 -165.2(5) . . . . ?
C019 C00O C00V O008 14.5(8) . . . . ?
C019 C00O C016 C01L 0.3(9) . . . . ?
C019 C01E C01Q C01L -0.9(11) . . . . ?
C01B C01A C01P C01G 3.2(11) . . . . ?
C01C O007 C00M C00J -156.3(5) . . . . ?
C01C O007 C00M C00N 23.1(8) . . . . ?
C01F O00C C00N C00M -169.7(6) . . . . ?
C01F O00C C00N C00U 13.0(6) . . . . ?
C01F O00D C00U C00N -11.0(6) . . . . ?
C01F O00D C00U C00W 170.4(6) . . . . ?
C01G C00L C00X C01B 0.1(9) . . . . ?
C01G C00L C00Y O006 178.3(6) . . . . ?
C01G C00L C00Y O00F -1.9(11) . . . . ?
C01H C013 C018 C01K -3.2(10) . . . . ?
C01I C01N C01R C01U 2.0(14) . . . . ?
C01I C01S C01T C01U 2.0(15) . . . . ?
C01J O005 C00P C00Q -92.5(6) . . . . ?
C01J O005 C00P C011 149.0(5) . . . . ?
C01J C01N C01R C01U 178.6(8) . . . . ?
C01K C01M C01O C01H 3.1(12) . . . . ?
C01N C01I C01S C01T -1.3(14) . . . . ?
C01N C01R C01U C01T -1.2(15) . . . . ?
C01P C01A C01B C00X -2.5(10) . . . . ?
C01S C01I C01N C01J -177.2(8) . . . . ?
C01S C01I C01N C01R -0.7(13) . . . . ?
C01S C01T C01U C01R -0.7(16) . . . . ?
